data_1513004
loop_
_publ_author_name
'Jency Thomas'
'Dinesh Kumar'
'Arunachalam Ramanan'

_publ_section_title
;
 Crystallization of phosphomolybdate clusters mediated by copper azole
 complexes: Influence of pH and temperature
;
_journal_name_full
;
Inorganica Chimica Acta
;
_journal_page_first 126
_journal_page_last 135
_journal_paper_doi 10.1016/j.ica.2012.10.034
_journal_volume 396
_journal_year 2013
_chemical_formula_moiety 'Mo5 O23 P2, 5(C3 H5 N2), 4(O)'
_chemical_formula_sum 'C15 H25 Mo5 N10 O27 P2'
_chemical_formula_weight 1319.09
_chemical_name_common phoshomolybdates
_space_group_IT_number 14
_symmetry_cell_setting monoclinic
_symmetry_space_group_name_Hall '-P 2ybc'
_symmetry_space_group_name_H-M 'P 1 21/c 1'
_atom_sites_solution_hydrogens geom
_atom_sites_solution_primary direct
_atom_sites_solution_secondary difmap
_cell_angle_alpha 90.00
_cell_angle_beta 94.444(2)
_cell_angle_gamma 90.00
_cell_formula_units_Z 4
_cell_length_a 12.8917(18)
_cell_length_b 18.165(3)
_cell_length_c 16.881(2)
_cell_measurement_reflns_used 7459
_cell_measurement_temperature 298(2)
_cell_measurement_theta_max 25.89
_cell_measurement_theta_min 2.24
_cell_volume 3941.3(10)
_computing_cell_refinement 'Bruker SMART'
_computing_data_collection 'Bruker SMART'
_computing_data_reduction 'Bruker SAINT'
_computing_molecular_graphics 'Bruker SHELXTL'
_computing_publication_material 'Bruker SHELXTL'
_computing_structure_refinement 'SHELXL-97 (Sheldrick, 1997)'
_computing_structure_solution 'SHELXS-97 (Sheldrick, 1990)'
_diffrn_ambient_temperature 298(2)
_diffrn_measured_fraction_theta_full 0.976
_diffrn_measured_fraction_theta_max 0.977
_diffrn_measurement_device_type 'CCD area detector'
_diffrn_measurement_method 'phi and omega scans'
_diffrn_radiation_monochromator graphite
_diffrn_radiation_source 'fine-focus sealed tube'
_diffrn_radiation_type MoK\a
_diffrn_radiation_wavelength 0.71073
_diffrn_reflns_av_R_equivalents 0.0584
_diffrn_reflns_av_sigmaI/netI 0.0502
_diffrn_reflns_limit_h_max 17
_diffrn_reflns_limit_h_min -16
_diffrn_reflns_limit_k_max 24
_diffrn_reflns_limit_k_min -24
_diffrn_reflns_limit_l_max 22
_diffrn_reflns_limit_l_min -22
_diffrn_reflns_number 45769
_diffrn_reflns_theta_full 28.34
_diffrn_reflns_theta_max 28.34
_diffrn_reflns_theta_min 1.58
_exptl_absorpt_coefficient_mu 1.734
_exptl_absorpt_correction_T_max 0.858
_exptl_absorpt_correction_T_min 0.609
_exptl_absorpt_correction_type multi-scan
_exptl_absorpt_process_details '(SADABS; Bruker, 2000)'
_exptl_crystal_colour White
_exptl_crystal_density_diffrn 2.223
_exptl_crystal_density_method 'not measured'
_exptl_crystal_description Needle
_exptl_crystal_F_000 2564
_exptl_crystal_size_max 0.29
_exptl_crystal_size_mid 0.18
_exptl_crystal_size_min 0.09
_refine_diff_density_max 1.353
_refine_diff_density_min -0.780
_refine_diff_density_rms 0.174
_refine_ls_extinction_method none
_refine_ls_goodness_of_fit_ref 1.412
_refine_ls_hydrogen_treatment constr
_refine_ls_matrix_type full
_refine_ls_number_parameters 532
_refine_ls_number_reflns 9607
_refine_ls_number_restraints 0
_refine_ls_restrained_S_all 1.412
_refine_ls_R_factor_all 0.0772
_refine_ls_R_factor_gt 0.0603
_refine_ls_shift/su_max 0.002
_refine_ls_shift/su_mean 0.000
_refine_ls_structure_factor_coef Fsqd
_refine_ls_weighting_details 'calc w=1/[\s^2^(Fo^2^)+(0.0465P)^2^+0.4325P] where P=(Fo^2^+2Fc^2^)/3'
_refine_ls_weighting_scheme calc
_refine_ls_wR_factor_gt 0.1188
_refine_ls_wR_factor_ref 0.1313
_reflns_number_gt 8172
_reflns_number_total 9836
_reflns_threshold_expression >2sigma(I)
_cod_data_source_file ICA-2013-396-126-135-3.cif
_cod_data_source_block jp16wm
_cod_original_sg_symbol_H-M 'P 21/c'
_cod_database_code 1513004

loop_
_symmetry_equiv_pos_as_xyz
'x, y, z'
'-x, y+1/2, -z+1/2'
'-x, -y, -z'
'x, -y-1/2, z-1/2'

loop_
_atom_site_label
_atom_site_type_symbol
_atom_site_fract_x
_atom_site_fract_y
_atom_site_fract_z
_atom_site_U_iso_or_equiv
_atom_site_adp_type
_atom_site_occupancy
_atom_site_symmetry_multiplicity
_atom_site_calc_flag
_atom_site_refinement_flags
P1 P 0.72837(11) 0.23158(7) 0.88627(8) 0.0195(3) Uani 1 1 d .
P2 P 0.71858(11) 0.23760(8) 1.10928(8) 0.0213(3) Uani 1 1 d .
Mo1 Mo 0.90015(4) 0.13646(3) 1.01623(3) 0.02301(12) Uani 1 1 d .
Mo2 Mo 0.64770(4) 0.08172(3) 1.00172(3) 0.02376(12) Uani 1 1 d .
Mo3 Mo 0.49574(4) 0.23041(3) 0.96764(3) 0.02680(13) Uani 1 1 d .
Mo4 Mo 0.66824(4) 0.38942(3) 1.00347(3) 0.02660(13) Uani 1 1 d .
Mo5 Mo 0.91297(4) 0.32135(3) 1.00258(3) 0.02389(12) Uani 1 1 d .
O1 O 0.9404(3) 0.0721(2) 0.9507(2) 0.0331(10) Uani 1 1 d .
O2 O 0.9888(3) 0.1282(2) 1.0960(2) 0.0354(10) Uani 1 1 d .
O3 O 0.9461(3) 0.22365(19) 0.9665(2) 0.0246(8) Uani 1 1 d .
O4 O 0.8301(3) 0.23239(19) 1.0825(2) 0.0224(8) Uani 1 1 d .
O5 O 0.7543(3) 0.1573(2) 0.9283(2) 0.0226(8) Uani 1 1 d .
O6 O 0.7858(3) 0.0853(2) 1.0580(2) 0.0262(9) Uani 1 1 d .
O7 O 0.6677(3) 0.0125(2) 0.9349(2) 0.0356(10) Uani 1 1 d .
O8 O 0.5910(3) 0.0395(2) 1.0766(2) 0.0386(10) Uani 1 1 d .
O9 O 0.5311(3) 0.1297(2) 0.9475(2) 0.0260(8) Uani 1 1 d .
O10 O 0.6408(3) 0.1942(2) 1.0529(2) 0.0238(8) Uani 1 1 d .
O11 O 0.4258(3) 0.2218(2) 1.0492(3) 0.0393(11) Uani 1 1 d .
O12 O 0.4019(3) 0.2437(3) 0.8927(3) 0.0414(11) Uani 1 1 d .
O13 O 0.6108(3) 0.2387(2) 0.8666(2) 0.0238(8) Uani 1 1 d .
O14 O 0.5489(3) 0.3272(2) 0.9839(2) 0.0297(9) Uani 1 1 d .
O15 O 0.6260(4) 0.4557(2) 1.0639(2) 0.0416(11) Uani 1 1 d .
O16 O 0.6675(3) 0.4330(2) 0.9139(2) 0.0393(11) Uani 1 1 d .
O17 O 0.8165(3) 0.3963(2) 1.0357(2) 0.0287(9) Uani 1 1 d .
O18 O 0.7605(3) 0.2967(2) 0.9438(2) 0.0224(8) Uani 1 1 d .
O19 O 0.6849(3) 0.3168(2) 1.1131(2) 0.0272(9) Uani 1 1 d .
O20 O 0.9640(3) 0.3686(2) 0.9275(2) 0.0368(10) Uani 1 1 d .
O21 O 1.0017(3) 0.3329(2) 1.0815(2) 0.0388(11) Uani 1 1 d .
O22 O 0.7893(3) 0.2369(2) 0.8122(2) 0.0280(9) Uani 1 1 d .
O23 O 0.7166(3) 0.1991(2) 1.1919(2) 0.0309(9) Uani 1 1 d .
N1 N 0.1211(4) 0.2364(3) 0.2202(3) 0.0410(14) Uani 1 1 d .
H1 H 0.1451 0.2269 0.1752 0.049 Uiso 1 1 calc R
N2 N 0.0149(5) 0.2561(3) 0.3073(3) 0.0473(15) Uani 1 1 d .
H2 H -0.0426 0.2616 0.3293 0.057 Uiso 1 1 calc R
N3 N 0.8462(4) 0.0392(4) 0.6773(3) 0.0502(16) Uani 1 1 d .
H3 H 0.8357 0.0548 0.6293 0.060 Uiso 1 1 calc R
N4 N 0.8560(6) 0.0355(5) 0.7994(4) 0.085(3) Uani 1 1 d .
H4 H 0.8525 0.0484 0.8482 0.102 Uiso 1 1 calc R
N5 N 0.4223(5) 0.4212(3) 0.6933(3) 0.0582(18) Uani 1 1 d .
H5 H 0.4009 0.4386 0.6475 0.070 Uiso 1 1 calc R
N6 N 0.5007(4) 0.3559(3) 0.7820(3) 0.0460(15) Uani 1 1 d .
H6 H 0.5404 0.3227 0.8046 0.055 Uiso 1 1 calc R
N7 N 0.86279(15) 0.50223(12) 0.82864(12) 0.0486(15) Uani 1 1 d G
H7 H 0.8714 0.5024 0.8797 0.058 Uiso 1 1 calc R
C10 C 0.83230(13) 0.44441(11) 0.78287(11) 0.0505(18) Uani 1 1 d G
H10 H 0.8168 0.3976 0.8008 0.061 Uiso 1 1 calc R
N8 N 0.82807(13) 0.46618(11) 0.70657(11) 0.0492(15) Uani 1 1 d G
H8 H 0.8106 0.4392 0.6658 0.059 Uiso 1 1 calc R
C11 C 0.85595(15) 0.53746(12) 0.70517(12) 0.060(2) Uani 1 1 d G
H11 H 0.8597 0.5663 0.6600 0.072 Uiso 1 1 calc R
C12 C 0.87742(15) 0.55974(12) 0.78062(13) 0.060(2) Uani 1 1 d G
H12 H 0.8986 0.6067 0.7968 0.072 Uiso 1 1 calc R
N9 N 0.57991(15) 0.58585(11) 0.83688(12) 0.150(6) Uani 1 1 d G
H9 H 0.6045 0.5739 0.8839 0.180 Uiso 1 1 calc R
C15 C 0.60058(14) 0.55469(10) 0.77284(11) 0.112(5) Uani 1 1 d G
H15 H 0.6450 0.5148 0.7684 0.135 Uiso 1 1 calc R
C14 C 0.55008(15) 0.58737(10) 0.71584(12) 0.093(4) Uani 1 1 d G
H14 H 0.5509 0.5757 0.6623 0.112 Uiso 1 1 calc R
N10 N 0.49819(16) 0.63873(11) 0.74466(13) 0.108(4) Uani 1 1 d G
H10A H 0.4576 0.6689 0.7181 0.129 Uiso 1 1 calc R
C13 C 0.51663(16) 0.63779(12) 0.81947(14) 0.104(4) Uani 1 1 d G
H13 H 0.4886 0.6696 0.8553 0.125 Uiso 1 1 calc R
C1 C 0.0218(2) 0.24076(17) 0.23259(17) 0.0403(16) Uani 1 1 d G
H1A H -0.0337 0.2341 0.1947 0.048 Uiso 1 1 calc R
C2 C 0.1805(2) 0.24902(14) 0.28936(15) 0.059(2) Uani 1 1 d G
H2A H 0.2528 0.2487 0.2971 0.071 Uiso 1 1 calc R
C3 C 0.1102(2) 0.26233(14) 0.34535(15) 0.066(2) Uani 1 1 d G
H3A H 0.1257 0.2734 0.3988 0.080 Uiso 1 1 calc R
C4 C 0.83092(18) 0.07671(12) 0.73910(16) 0.073(3) Uani 1 1 d G
H4A H 0.8063 0.1248 0.7403 0.087 Uiso 1 1 calc R
C5 C 0.8811(2) -0.02852(14) 0.69820(19) 0.061(2) Uani 1 1 d G
H5A H 0.8969 -0.0664 0.6641 0.074 Uiso 1 1 calc R
C6 C 0.8884(2) -0.03048(14) 0.77573(19) 0.078(3) Uani 1 1 d G
H6A H 0.9114 -0.0697 0.8079 0.094 Uiso 1 1 calc R
C7 C 0.49209(12) 0.36837(9) 0.70632(10) 0.0476(18) Uani 1 1 d G
H7A H 0.5283 0.3446 0.6682 0.057 Uiso 1 1 calc R
C8 C 0.43978(13) 0.40153(10) 0.82113(11) 0.071(3) Uani 1 1 d G
H8A H 0.4338 0.4035 0.8756 0.085 Uiso 1 1 calc R
C9 C 0.38956(13) 0.44347(10) 0.76501(11) 0.074(3) Uani 1 1 d G
H9A H 0.3418 0.4805 0.7731 0.089 Uiso 1 1 calc R
O1W O 0.1692(2) 0.08482(18) 0.98906(16) 0.0696(16) Uani 1 1 d G
O2W O 0.2158(3) 0.20887(19) 0.08212(18) 0.084(2) Uani 1 1 d G
O3W O 0.87986(18) 0.53444(14) 0.98584(14) 0.089(2) Uani 1 1 d G
O4W O 0.7059(3) 0.6181(2) 0.00163(19) 0.475(17) Uani 1 1 d G

loop_
_atom_site_aniso_label
_atom_site_aniso_U_11
_atom_site_aniso_U_22
_atom_site_aniso_U_33
_atom_site_aniso_U_23
_atom_site_aniso_U_13
_atom_site_aniso_U_12
P1 0.0218(7) 0.0242(7) 0.0120(6) 0.0020(5) -0.0018(5) 0.0010(6)
P2 0.0270(8) 0.0246(7) 0.0118(6) -0.0005(5) -0.0009(5) -0.0051(6)
Mo1 0.0251(3) 0.0237(2) 0.0195(2) 0.00242(19) -0.00299(19) 0.0011(2)
Mo2 0.0284(3) 0.0240(3) 0.0183(2) -0.00126(19) -0.00143(19) -0.0049(2)
Mo3 0.0203(3) 0.0366(3) 0.0233(3) 0.0003(2) 0.0004(2) -0.0004(2)
Mo4 0.0313(3) 0.0236(3) 0.0246(3) 0.0013(2) 0.0007(2) 0.0019(2)
Mo5 0.0254(3) 0.0241(3) 0.0218(2) 0.00211(19) -0.00090(19) -0.0044(2)
O1 0.038(2) 0.032(2) 0.028(2) -0.0023(18) -0.0027(18) 0.0074(19)
O2 0.035(2) 0.042(3) 0.028(2) 0.0044(19) -0.0116(18) 0.004(2)
O3 0.024(2) 0.028(2) 0.0225(19) 0.0039(16) 0.0060(16) -0.0011(16)
O4 0.026(2) 0.023(2) 0.0178(18) -0.0005(15) -0.0018(16) -0.0024(16)
O5 0.027(2) 0.0228(19) 0.0170(18) -0.0001(15) -0.0016(15) 0.0002(16)
O6 0.032(2) 0.025(2) 0.0201(19) 0.0055(16) -0.0056(16) -0.0015(17)
O7 0.047(3) 0.030(2) 0.030(2) -0.0083(18) 0.0016(19) -0.001(2)
O8 0.044(3) 0.041(3) 0.031(2) 0.0021(19) 0.0032(19) -0.014(2)
O9 0.022(2) 0.034(2) 0.0203(19) -0.0035(16) -0.0064(16) -0.0010(17)
O10 0.030(2) 0.025(2) 0.0168(18) -0.0009(15) -0.0016(16) -0.0017(17)
O11 0.029(2) 0.054(3) 0.037(2) 0.000(2) 0.011(2) 0.001(2)
O12 0.028(2) 0.060(3) 0.036(3) 0.001(2) -0.003(2) 0.002(2)
O13 0.0188(19) 0.033(2) 0.0187(19) 0.0008(16) -0.0030(15) 0.0007(16)
O14 0.023(2) 0.035(2) 0.031(2) 0.0012(18) -0.0018(17) 0.0036(17)
O15 0.056(3) 0.028(2) 0.041(3) -0.008(2) 0.009(2) 0.006(2)
O16 0.046(3) 0.036(2) 0.036(2) 0.011(2) 0.001(2) 0.006(2)
O17 0.036(2) 0.026(2) 0.024(2) -0.0039(16) 0.0037(18) -0.0009(18)
O18 0.025(2) 0.0230(19) 0.0191(18) 0.0010(15) 0.0002(15) 0.0026(16)
O19 0.033(2) 0.030(2) 0.0181(18) -0.0035(16) 0.0040(16) -0.0005(18)
O20 0.039(3) 0.032(2) 0.039(2) 0.0088(19) 0.009(2) -0.005(2)
O21 0.034(2) 0.039(3) 0.040(3) 0.005(2) -0.016(2) -0.009(2)
O22 0.025(2) 0.042(2) 0.0173(19) 0.0058(17) 0.0041(16) 0.0034(18)
O23 0.051(3) 0.027(2) 0.0141(18) -0.0006(16) 0.0002(17) -0.0110(19)
N1 0.035(3) 0.055(4) 0.034(3) -0.006(3) 0.011(3) 0.004(3)
N2 0.050(4) 0.056(4) 0.038(3) 0.006(3) 0.019(3) 0.002(3)
N3 0.042(3) 0.073(5) 0.034(3) 0.027(3) -0.007(3) -0.009(3)
N4 0.108(6) 0.118(7) 0.030(3) -0.018(4) 0.010(4) -0.063(6)
N5 0.069(5) 0.067(4) 0.036(3) 0.020(3) -0.014(3) 0.007(4)
N6 0.050(4) 0.049(4) 0.038(3) 0.013(3) -0.004(3) 0.019(3)
N7 0.056(4) 0.059(4) 0.029(3) -0.013(3) -0.007(3) 0.004(3)
C10 0.048(4) 0.049(4) 0.054(5) -0.010(4) -0.001(4) 0.000(4)
N8 0.053(4) 0.053(4) 0.040(3) -0.026(3) -0.005(3) 0.004(3)
C11 0.069(6) 0.068(6) 0.044(4) 0.005(4) 0.000(4) 0.003(4)
C12 0.071(6) 0.050(5) 0.057(5) -0.013(4) -0.012(4) -0.004(4)
N9 0.118(9) 0.279(17) 0.048(5) 0.082(8) -0.029(5) -0.064(9)
C15 0.059(7) 0.083(8) 0.200(14) 0.034(9) 0.040(9) 0.028(6)
C14 0.132(11) 0.115(10) 0.034(5) -0.003(5) 0.016(6) -0.058(8)
N10 0.071(6) 0.089(7) 0.154(9) 0.057(7) -0.050(6) -0.005(5)
C13 0.099(9) 0.120(10) 0.099(9) -0.043(8) 0.032(7) 0.025(7)
C1 0.034(4) 0.043(4) 0.043(4) 0.005(3) 0.000(3) 0.000(3)
C2 0.037(4) 0.071(5) 0.066(6) 0.006(4) -0.017(4) -0.006(4)
C3 0.092(7) 0.079(6) 0.028(4) -0.007(4) -0.003(4) -0.005(5)
C4 0.071(6) 0.031(4) 0.119(9) -0.006(5) 0.024(6) -0.002(4)
C5 0.062(5) 0.047(5) 0.075(6) -0.018(4) 0.011(4) 0.004(4)
C6 0.057(6) 0.064(6) 0.107(8) 0.044(6) -0.030(5) -0.005(5)
C7 0.058(5) 0.045(4) 0.041(4) 0.007(3) 0.015(4) 0.013(4)
C8 0.089(7) 0.081(6) 0.045(5) 0.018(4) 0.029(4) 0.040(5)
C9 0.058(5) 0.083(6) 0.084(6) 0.013(5) 0.023(5) 0.038(5)
O1W 0.066(4) 0.062(4) 0.080(4) -0.011(3) 0.003(3) 0.014(3)
O2W 0.057(4) 0.119(5) 0.080(4) -0.044(4) 0.037(3) -0.015(4)
O3W 0.122(6) 0.089(5) 0.054(4) 0.006(3) 0.000(3) -0.064(4)
O4W 0.89(4) 0.42(2) 0.108(9) -0.020(11) 0.008(16) 0.50(3)

loop_
_atom_type_symbol
_atom_type_description
_atom_type_scat_dispersion_real
_atom_type_scat_dispersion_imag
_atom_type_scat_source
C C 0.0033 0.0016 'International Tables Vol C Tables 4.2.6.8 and 6.1.1.4'
H H 0.0000 0.0000 'International Tables Vol C Tables 4.2.6.8 and 6.1.1.4'
N N 0.0061 0.0033 'International Tables Vol C Tables 4.2.6.8 and 6.1.1.4'
O O 0.0106 0.0060 'International Tables Vol C Tables 4.2.6.8 and 6.1.1.4'
P P 0.1023 0.0942 'International Tables Vol C Tables 4.2.6.8 and 6.1.1.4'
Mo Mo -1.6832 0.6857 'International Tables Vol C Tables 4.2.6.8 and 6.1.1.4'

loop_
_geom_angle_atom_site_label_1
_geom_angle_atom_site_label_2
_geom_angle_atom_site_label_3
_geom_angle
O13 P1 O22 112.3(2)
O13 P1 O5 110.4(2)
O22 P1 O5 108.8(2)
O13 P1 O18 106.3(2)
O22 P1 O18 109.4(2)
O5 P1 O18 109.7(2)
O19 P2 O4 110.5(2)
O19 P2 O10 109.8(2)
O4 P2 O10 111.3(2)
O19 P2 O23 111.4(2)
O4 P2 O23 108.3(2)
O10 P2 O23 105.5(2)
O2 Mo1 O1 103.38(19)
O2 Mo1 O3 102.07(19)
O1 Mo1 O3 99.35(18)
O2 Mo1 O6 98.85(18)
O1 Mo1 O6 100.69(18)
O3 Mo1 O6 146.68(16)
O2 Mo1 O4 86.97(17)
O1 Mo1 O4 168.98(15)
O3 Mo1 O4 74.42(14)
O6 Mo1 O4 81.14(14)
O2 Mo1 O5 167.08(17)
O1 Mo1 O5 88.24(16)
O3 Mo1 O5 81.24(14)
O6 Mo1 O5 73.08(14)
O4 Mo1 O5 81.88(13)
O8 Mo2 O7 104.7(2)
O8 Mo2 O9 101.26(19)
O7 Mo2 O9 99.87(18)
O8 Mo2 O6 94.68(18)
O7 Mo2 O6 99.57(18)
O9 Mo2 O6 150.75(16)
O8 Mo2 O10 95.37(17)
O7 Mo2 O10 159.77(17)
O9 Mo2 O10 73.31(14)
O6 Mo2 O10 80.96(14)
O8 Mo2 O5 163.40(16)
O7 Mo2 O5 87.59(16)
O9 Mo2 O5 87.26(14)
O6 Mo2 O5 71.95(13)
O10 Mo2 O5 73.27(13)
O12 Mo3 O11 102.9(2)
O12 Mo3 O14 101.81(19)
O11 Mo3 O14 100.05(19)
O12 Mo3 O9 99.71(19)
O11 Mo3 O9 101.66(19)
O14 Mo3 O9 144.99(16)
O12 Mo3 O13 84.48(17)
O11 Mo3 O13 172.60(17)
O14 Mo3 O13 78.75(15)
O9 Mo3 O13 76.20(14)
O12 Mo3 O10 167.83(17)
O11 Mo3 O10 85.74(17)
O14 Mo3 O10 84.83(14)
O9 Mo3 O10 69.83(13)
O13 Mo3 O10 86.88(12)
O15 Mo4 O16 102.9(2)
O15 Mo4 O14 103.35(19)
O16 Mo4 O14 99.88(19)
O15 Mo4 O17 98.09(19)
O16 Mo4 O17 98.99(19)
O14 Mo4 O17 147.32(16)
O15 Mo4 O19 86.38(17)
O16 Mo4 O19 170.47(17)
O14 Mo4 O19 79.71(15)
O17 Mo4 O19 77.33(15)
O15 Mo4 O18 165.99(18)
O16 Mo4 O18 85.44(17)
O14 Mo4 O18 85.97(14)
O17 Mo4 O18 69.22(14)
O19 Mo4 O18 85.03(12)
O21 Mo5 O20 104.2(2)
O21 Mo5 O3 102.05(19)
O20 Mo5 O3 96.93(18)
O21 Mo5 O17 95.40(19)
O20 Mo5 O17 98.82(18)
O3 Mo5 O17 152.81(16)
O21 Mo5 O18 155.60(18)
O20 Mo5 O18 98.73(17)
O3 Mo5 O18 83.19(15)
O17 Mo5 O18 72.63(14)
O21 Mo5 O4 86.84(17)
O20 Mo5 O4 165.55(17)
O3 Mo5 O4 71.28(13)
O17 Mo5 O4 89.24(14)
O18 Mo5 O4 72.14(13)
Mo1 O3 Mo5 122.65(19)
P2 O4 Mo1 126.9(2)
P2 O4 Mo5 125.9(2)
Mo1 O4 Mo5 91.59(13)
P1 O5 Mo1 124.6(2)
P1 O5 Mo2 129.3(2)
Mo1 O5 Mo2 92.59(12)
Mo1 O6 Mo2 122.24(18)
Mo2 O9 Mo3 122.59(18)
P2 O10 Mo2 131.7(2)
P2 O10 Mo3 132.7(2)
Mo2 O10 Mo3 94.18(13)
P1 O13 Mo3 120.5(2)
Mo3 O14 Mo4 147.8(2)
Mo4 O17 Mo5 120.50(19)
P1 O18 Mo5 128.6(2)
P1 O18 Mo4 133.9(2)
Mo5 O18 Mo4 97.33(14)
P2 O19 Mo4 122.0(2)
C1 N1 C2 110.0(4)
C1 N1 H1 125.0
C2 N1 H1 125.0
C1 N2 C3 110.6(5)
C1 N2 H2 124.7
C3 N2 H2 124.7
C4 N3 C5 110.1(4)
C4 N3 H3 124.9
C5 N3 H3 124.9
C4 N4 C6 110.4(5)
C4 N4 H4 124.8
C6 N4 H4 124.8
C7 N5 C9 108.6(4)
C7 N5 H5 125.7
C9 N5 H5 125.7
C7 N6 C8 111.5(4)
C7 N6 H6 124.2
C8 N6 H6 124.2
C12 N7 C10 108.0
C12 N7 H7 126.0
C10 N7 H7 126.0
N8 C10 N7 108.0
N8 C10 H10 126.0
N7 C10 H10 126.0
C10 N8 C11 108.0
C10 N8 H8 126.0
C11 N8 H8 126.0
N8 C11 C12 108.0
N8 C11 H11 126.0
C12 C11 H11 126.0
N7 C12 C11 108.0
N7 C12 H12 126.0
C11 C12 H12 126.0
C13 N9 C15 108.0
C13 N9 H9 126.0
C15 N9 H9 126.0
C14 C15 N9 108.0
C14 C15 H15 126.0
N9 C15 H15 126.0
C15 C14 N10 108.0
C15 C14 H14 126.0
N10 C14 H14 126.0
C13 N10 C14 108.0
C13 N10 H10A 126.0
C14 N10 H10A 126.0
N9 C13 N10 108.0
N9 C13 H13 126.0
N10 C13 H13 126.0
N2 C1 N1 107.9(4)
N2 C1 H1A 126.1
N1 C1 H1A 126.1
N1 C2 C3 105.1(2)
N1 C2 H2A 127.5
C3 C2 H2A 127.5
N2 C3 C2 106.4(3)
N2 C3 H3A 126.8
C2 C3 H3A 126.8
N3 C4 N4 107.0(5)
N3 C4 H4A 126.5
N4 C4 H4A 126.5
C6 C5 N3 106.5(3)
C6 C5 H5A 126.8
N3 C5 H5A 126.8
C5 C6 N4 106.0(3)
C5 C6 H6A 127.0
N4 C6 H6A 127.0
N6 C7 N5 107.3(4)
N6 C7 H7A 126.4
N5 C7 H7A 126.4
C9 C8 N6 105.7(2)
C9 C8 H8A 127.2
N6 C8 H8A 127.2
C8 C9 N5 106.9(2)
C8 C9 H9A 126.6
N5 C9 H9A 126.6

loop_
_geom_bond_atom_site_label_1
_geom_bond_atom_site_label_2
_geom_bond_distance
P1 O13 1.531(4)
P1 O22 1.531(4)
P1 O5 1.549(4)
P1 O18 1.566(4)
P2 O19 1.505(4)
P2 O4 1.543(4)
P2 O10 1.545(4)
P2 O23 1.563(4)
Mo1 O2 1.704(4)
Mo1 O1 1.717(4)
Mo1 O3 1.908(4)
Mo1 O6 1.922(4)
Mo1 O4 2.294(4)
Mo1 O5 2.334(3)
Mo2 O8 1.692(4)
Mo2 O7 1.722(4)
Mo2 O9 1.909(4)
Mo2 O6 1.953(4)
Mo2 O10 2.223(4)
Mo2 O5 2.361(4)
Mo3 O12 1.699(4)
Mo3 O11 1.710(4)
Mo3 O14 1.900(4)
Mo3 O9 1.922(4)
Mo3 O13 2.351(4)
Mo3 O10 2.363(4)
Mo4 O15 1.695(4)
Mo4 O16 1.706(4)
Mo4 O14 1.917(4)
Mo4 O17 1.950(4)
Mo4 O19 2.270(4)
Mo4 O18 2.334(4)
Mo5 O21 1.701(4)
Mo5 O20 1.704(4)
Mo5 O3 1.935(4)
Mo5 O17 1.954(4)
Mo5 O18 2.178(4)
Mo5 O4 2.408(4)
N1 C1 1.316(6)
N1 C2 1.365(6)
N1 H1 0.8600
N2 C1 1.302(6)
N2 C3 1.347(7)
N2 H2 0.8600
N3 C4 1.274(7)
N3 C5 1.348(6)
N3 H3 0.8600
N4 C4 1.285(8)
N4 C6 1.341(9)
N4 H4 0.8600
N5 C7 1.322(6)
N5 C9 1.374(6)
N5 H5 0.8600
N6 C7 1.294(5)
N6 C8 1.349(6)
N6 H6 0.8600
N7 C12 1.3445
N7 C10 1.3445
N7 H7 0.8600
C10 N8 1.3445
C10 H10 0.9300
N8 C11 1.3445
N8 H8 0.8600
C11 C12 1.3445
C11 H11 0.9300
C12 H12 0.9300
N9 C13 1.2668
N9 C15 1.2668
N9 H9 0.8600
C15 C14 1.2668
C15 H15 0.9300
C14 N10 1.2668
C14 H14 0.9300
N10 C13 1.2668
N10 H10A 0.8600
C13 H13 0.9300
C1 H1A 0.9300
C2 C3 1.3806
C2 H2A 0.9300
C3 H3A 0.9300
C4 H4A 0.9300
C5 C6 1.3053
C5 H5A 0.9300
C6 H6A 0.9300
C7 H7A 0.9300
C8 C9 1.3424
C8 H8A 0.9300
C9 H9A 0.9300

loop_
_geom_torsion_atom_site_label_1
_geom_torsion_atom_site_label_2
_geom_torsion_atom_site_label_3
_geom_torsion_atom_site_label_4
_geom_torsion
O2 Mo1 O3 Mo5 -80.9(3)
O1 Mo1 O3 Mo5 173.1(2)
O6 Mo1 O3 Mo5 46.8(4)
O4 Mo1 O3 Mo5 2.4(2)
O5 Mo1 O3 Mo5 86.4(2)
O21 Mo5 O3 Mo1 80.1(3)
O20 Mo5 O3 Mo1 -173.8(2)
O17 Mo5 O3 Mo1 -48.7(4)
O18 Mo5 O3 Mo1 -75.7(2)
O4 Mo5 O3 Mo1 -2.34(19)
O19 P2 O4 Mo1 -152.2(2)
O10 P2 O4 Mo1 -30.0(3)
O23 P2 O4 Mo1 85.6(3)
O19 P2 O4 Mo5 -26.2(3)
O10 P2 O4 Mo5 96.0(3)
O23 P2 O4 Mo5 -148.4(2)
O2 Mo1 O4 P2 -119.2(3)
O1 Mo1 O4 P2 80.7(9)
O3 Mo1 O4 P2 137.4(3)
O6 Mo1 O4 P2 -19.7(2)
O5 Mo1 O4 P2 54.3(2)
O2 Mo1 O4 Mo5 101.79(17)
O1 Mo1 O4 Mo5 -58.3(9)
O3 Mo1 O4 Mo5 -1.63(13)
O6 Mo1 O4 Mo5 -158.77(15)
O5 Mo1 O4 Mo5 -84.75(12)
O21 Mo5 O4 P2 118.1(3)
O20 Mo5 O4 P2 -101.6(7)
O3 Mo5 O4 P2 -138.0(3)
O17 Mo5 O4 P2 22.7(2)
O18 Mo5 O4 P2 -49.3(2)
O21 Mo5 O4 Mo1 -102.21(18)
O20 Mo5 O4 Mo1 38.1(7)
O3 Mo5 O4 Mo1 1.64(13)
O17 Mo5 O4 Mo1 162.34(15)
O18 Mo5 O4 Mo1 90.36(14)
O13 P1 O5 Mo1 -153.2(2)
O22 P1 O5 Mo1 83.2(3)
O18 P1 O5 Mo1 -36.4(3)
O13 P1 O5 Mo2 -23.8(3)
O22 P1 O5 Mo2 -147.4(2)
O18 P1 O5 Mo2 93.0(3)
O2 Mo1 O5 P1 88.1(8)
O1 Mo1 O5 P1 -117.6(3)
O3 Mo1 O5 P1 -17.8(2)
O6 Mo1 O5 P1 140.7(3)
O4 Mo1 O5 P1 57.6(2)
O2 Mo1 O5 Mo2 -55.1(8)
O1 Mo1 O5 Mo2 99.25(17)
O3 Mo1 O5 Mo2 -161.00(15)
O6 Mo1 O5 Mo2 -2.48(13)
O4 Mo1 O5 Mo2 -85.63(13)
O8 Mo2 O5 P1 -100.4(6)
O7 Mo2 O5 P1 121.2(3)
O9 Mo2 O5 P1 21.2(3)
O6 Mo2 O5 P1 -138.0(3)
O10 Mo2 O5 P1 -52.2(2)
O8 Mo2 O5 Mo1 40.0(7)
O7 Mo2 O5 Mo1 -98.43(17)
O9 Mo2 O5 Mo1 161.56(14)
O6 Mo2 O5 Mo1 2.45(13)
O10 Mo2 O5 Mo1 88.17(13)
O2 Mo1 O6 Mo2 173.2(2)
O1 Mo1 O6 Mo2 -81.3(2)
O3 Mo1 O6 Mo2 44.7(4)
O4 Mo1 O6 Mo2 87.7(2)
O5 Mo1 O6 Mo2 3.54(19)
O8 Mo2 O6 Mo1 -173.5(2)
O7 Mo2 O6 Mo1 80.8(2)
O9 Mo2 O6 Mo1 -50.3(4)
O10 Mo2 O6 Mo1 -78.8(2)
O5 Mo2 O6 Mo1 -3.52(19)
O8 Mo2 O9 Mo3 95.0(2)
O7 Mo2 O9 Mo3 -157.7(2)
O6 Mo2 O9 Mo3 -26.7(4)
O10 Mo2 O9 Mo3 2.75(19)
O5 Mo2 O9 Mo3 -70.6(2)
O12 Mo3 O9 Mo2 170.9(2)
O11 Mo3 O9 Mo2 -83.6(3)
O14 Mo3 O9 Mo2 43.6(4)
O13 Mo3 O9 Mo2 89.1(2)
O10 Mo3 O9 Mo2 -2.64(19)
O19 P2 O10 Mo2 169.2(2)
O4 P2 O10 Mo2 46.6(3)
O23 P2 O10 Mo2 -70.7(3)
O19 P2 O10 Mo3 6.4(3)
O4 P2 O10 Mo3 -116.3(3)
O23 P2 O10 Mo3 126.4(3)
O8 Mo2 O10 P2 90.5(3)
O7 Mo2 O10 P2 -96.6(5)
O9 Mo2 O10 P2 -169.4(3)
O6 Mo2 O10 P2 -3.4(3)
O5 Mo2 O10 P2 -77.2(3)
O8 Mo2 O10 Mo3 -102.05(17)
O7 Mo2 O10 Mo3 70.9(5)
O9 Mo2 O10 Mo3 -1.89(13)
O6 Mo2 O10 Mo3 164.04(15)
O5 Mo2 O10 Mo3 90.29(13)
O12 Mo3 O10 P2 137.5(8)
O11 Mo3 O10 P2 -86.8(3)
O14 Mo3 O10 P2 13.8(3)
O9 Mo3 O10 P2 169.2(3)
O13 Mo3 O10 P2 92.7(3)
O12 Mo3 O10 Mo2 -29.7(9)
O11 Mo3 O10 Mo2 105.99(18)
O14 Mo3 O10 Mo2 -153.49(15)
O9 Mo3 O10 Mo2 1.91(13)
O13 Mo3 O10 Mo2 -74.52(13)
O22 P1 O13 Mo3 178.8(2)
O5 P1 O13 Mo3 57.1(3)
O18 P1 O13 Mo3 -61.7(3)
O12 Mo3 O13 P1 180.0(3)
O14 Mo3 O13 P1 76.7(2)
O9 Mo3 O13 P1 -78.6(2)
O10 Mo3 O13 P1 -8.6(2)
O12 Mo3 O14 Mo4 -138.0(4)
O11 Mo3 O14 Mo4 116.5(4)
O9 Mo3 O14 Mo4 -11.2(6)
O13 Mo3 O14 Mo4 -56.1(4)
O10 Mo3 O14 Mo4 31.7(4)
O15 Mo4 O14 Mo3 -144.2(4)
O16 Mo4 O14 Mo3 109.9(4)
O17 Mo4 O14 Mo3 -14.5(6)
O19 Mo4 O14 Mo3 -60.4(4)
O18 Mo4 O14 Mo3 25.2(4)
O15 Mo4 O17 Mo5 168.8(2)
O16 Mo4 O17 Mo5 -86.6(2)
O14 Mo4 O17 Mo5 38.0(4)
O19 Mo4 O17 Mo5 84.4(2)
O18 Mo4 O17 Mo5 -5.03(17)
O21 Mo5 O17 Mo4 -153.0(2)
O20 Mo5 O17 Mo4 101.7(2)
O3 Mo5 O17 Mo4 -23.0(5)
O18 Mo5 O17 Mo4 5.28(18)
O4 Mo5 O17 Mo4 -66.2(2)
O13 P1 O18 Mo5 176.9(2)
O22 P1 O18 Mo5 -61.7(3)
O5 P1 O18 Mo5 57.6(3)
O13 P1 O18 Mo4 3.4(3)
O22 P1 O18 Mo4 124.8(3)
O5 P1 O18 Mo4 -115.9(3)
O21 Mo5 O18 P1 -115.9(4)
O20 Mo5 O18 P1 84.3(3)
O3 Mo5 O18 P1 -11.7(3)
O17 Mo5 O18 P1 -179.1(3)
O4 Mo5 O18 P1 -84.2(3)
O21 Mo5 O18 Mo4 59.4(5)
O20 Mo5 O18 Mo4 -100.40(17)
O3 Mo5 O18 Mo4 163.59(15)
O17 Mo5 O18 Mo4 -3.83(13)
O4 Mo5 O18 Mo4 91.11(14)
O15 Mo4 O18 P1 152.8(6)
O16 Mo4 O18 P1 -79.8(3)
O14 Mo4 O18 P1 20.5(3)
O17 Mo4 O18 P1 178.8(3)
O19 Mo4 O18 P1 100.5(3)
O15 Mo4 O18 Mo5 -22.0(8)
O16 Mo4 O18 Mo5 105.34(18)
O14 Mo4 O18 Mo5 -154.40(16)
O17 Mo4 O18 Mo5 3.92(14)
O19 Mo4 O18 Mo5 -74.40(14)
O4 P2 O19 Mo4 63.3(3)
O10 P2 O19 Mo4 -59.9(3)
O23 P2 O19 Mo4 -176.3(2)
O15 Mo4 O19 P2 177.2(3)
O14 Mo4 O19 P2 72.9(3)
O17 Mo4 O19 P2 -83.7(3)
O18 Mo4 O19 P2 -13.9(2)
C12 N7 C10 N8 0.0
N7 C10 N8 C11 0.0
C10 N8 C11 C12 0.0
C10 N7 C12 C11 0.0
N8 C11 C12 N7 0.0
C13 N9 C15 C14 0.0
N9 C15 C14 N10 0.0
C15 C14 N10 C13 0.0
C15 N9 C13 N10 0.0
C14 N10 C13 N9 0.0
C3 N2 C1 N1 0.2(6)
C2 N1 C1 N2 0.3(6)
C1 N1 C2 C3 -0.6(5)
C1 N2 C3 C2 -0.5(5)
N1 C2 C3 N2 0.7(3)
C5 N3 C4 N4 0.7(6)
C6 N4 C4 N3 0.0(7)
C4 N3 C5 C6 -1.1(5)
N3 C5 C6 N4 1.1(4)
C4 N4 C6 C5 -0.7(6)
C8 N6 C7 N5 -2.0(6)
C9 N5 C7 N6 2.1(6)
C7 N6 C8 C9 1.1(5)
N6 C8 C9 N5 0.2(4)
C7 N5 C9 C8 -1.4(5)
